data_1548219
loop_
_publ_author_name
'Hao-Long Zhou'
'Yue-Biao Zhang'
'Jie-Peng Zhang'
'Xiao-Ming Chen'

_publ_section_title
;
 Supramolecular-jack-like guest in ultramicroporous crystal for
 exceptional thermal expansion behaviour
;
_journal_name_full 'Nature Communications'
_journal_page_first 6917
_journal_paper_doi 10.1038/ncomms7917
_journal_volume 6
_journal_year 2015
_chemical_formula_sum 'C27 H23 Cd N3 O5'
_chemical_formula_weight 581.88
_space_group_IT_number 14
_symmetry_cell_setting monoclinic
_symmetry_space_group_name_Hall '-P 2ybc'
_symmetry_space_group_name_H-M 'P 1 21/c 1'
_atom_sites_solution_hydrogens geom
_atom_sites_solution_primary direct
_atom_sites_solution_secondary difmap
_cell_angle_alpha 90.00
_cell_angle_beta 94.7485(15)
_cell_angle_gamma 90.00
_cell_formula_units_Z 4
_cell_length_a 9.70550(15)
_cell_length_b 17.8498(3)
_cell_length_c 14.7845(3)
_cell_measurement_reflns_used 4468
_cell_measurement_temperature 300(2)
_cell_measurement_theta_max 73.3380
_cell_measurement_theta_min 4.9440
_cell_volume 2552.49(8)
_computing_cell_refinement
;
CrysAlisPro, Agilent Technologies,
Version 1.171.36.32 (release 02-08-2013 CrysAlis171 .NET)
(compiled Aug  2 2013,16:46:58)
;
_computing_data_collection
;
CrysAlisPro, Agilent Technologies,
Version 1.171.36.32 (release 02-08-2013 CrysAlis171 .NET)
(compiled Aug  2 2013,16:46:58)
;
_computing_data_reduction
;
CrysAlisPro, Agilent Technologies,
Version 1.171.36.32 (release 02-08-2013 CrysAlis171 .NET)
(compiled Aug  2 2013,16:46:58)
;
_computing_molecular_graphics 'SHELXTL v6.12 (Bruker AXS, 2001)'
_computing_publication_material 'Diamond v3.2 (Crystal Impact GbR, 2012)'
_computing_structure_refinement 'SHELXL-97 (Sheldrick, 1997)'
_computing_structure_solution 'SHELXS-97 (Sheldrick, 1990)'
_diffrn_ambient_temperature 300(2)
_diffrn_measured_fraction_theta_full 0.991
_diffrn_measured_fraction_theta_max 0.991
_diffrn_measurement_device_type 'SuperNova, Dual, Cu at zero, Atlas'
_diffrn_measurement_method '/w scans'
_diffrn_radiation_monochromator graphite
_diffrn_radiation_source 'SuperNova (Cu) X-ray Source'
_diffrn_radiation_type CuK\a
_diffrn_radiation_wavelength 1.54184
_diffrn_reflns_av_R_equivalents 0.0237
_diffrn_reflns_av_unetI/netI 0.0343
_diffrn_reflns_limit_h_max 11
_diffrn_reflns_limit_h_min -11
_diffrn_reflns_limit_k_max 18
_diffrn_reflns_limit_k_min -21
_diffrn_reflns_limit_l_max 12
_diffrn_reflns_limit_l_min -17
_diffrn_reflns_number 8443
_diffrn_reflns_theta_full 70.00
_diffrn_reflns_theta_max 70.00
_diffrn_reflns_theta_min 3.89
_exptl_absorpt_coefficient_mu 7.206
_exptl_absorpt_correction_T_max 0.5327
_exptl_absorpt_correction_T_min 0.3571
_exptl_absorpt_correction_type multi-scan
_exptl_absorpt_process_details
;
CrysAlisPro, Agilent Technologies,
Version 1.171.36.32 (release 02-08-2013 CrysAlis171 .NET)
(compiled Aug  2 2013,16:46:58)
Empirical absorption correction using spherical harmonics,
 implemented in SCALE3 ABSPACK scaling algorithm.
;
_exptl_crystal_colour colourless
_exptl_crystal_density_diffrn 1.514
_exptl_crystal_density_method 'not measured'
_exptl_crystal_description block
_exptl_crystal_F_000 1176
_exptl_crystal_size_max 0.18
_exptl_crystal_size_mid 0.10
_exptl_crystal_size_min 0.10
_refine_diff_density_max 0.783
_refine_diff_density_min -0.668
_refine_diff_density_rms 0.074
_refine_ls_extinction_coef constr
_refine_ls_extinction_method none
_refine_ls_goodness_of_fit_ref 1.043
_refine_ls_hydrogen_treatment mixed
_refine_ls_matrix_type full
_refine_ls_number_parameters 327
_refine_ls_number_reflns 4788
_refine_ls_number_restraints 33
_refine_ls_restrained_S_all 1.063
_refine_ls_R_factor_all 0.0410
_refine_ls_R_factor_gt 0.0374
_refine_ls_shift/su_max 0.002
_refine_ls_shift/su_mean 0.000
_refine_ls_structure_factor_coef Fsqd
_refine_ls_weighting_details 'calc w=1/[\s^2^(Fo^2^)+(0.0549P)^2^+1.8202P] where P=(Fo^2^+2Fc^2^)/3'
_refine_ls_weighting_scheme calc
_refine_ls_wR_factor_gt 0.0978
_refine_ls_wR_factor_ref 0.1012
_reflns_number_gt 4384
_reflns_number_total 4788
_reflns_threshold_expression >2sigma(I)
_cod_data_source_file 4.cif
_cod_data_source_block 4
_cod_depositor_comments
;
The following automatic conversions were performed:

'_symmetry_cell_setting' value 'Monoclinic' changed to 'monoclinic'
according to the built-in table from CIF Core dictionary named
'cif_core.dic' version 2.4.1 from 2010-06-29.

Automatic conversion script
Id: cif_fix_values 5376 2017-05-30 11:51:03Z andrius 
;
_cod_original_cell_volume 2552.50(8)
_cod_original_sg_symbol_H-M P2(1)/c
_cod_database_code 1548219

loop_
_symmetry_equiv_pos_as_xyz
'x, y, z'
'-x, y+1/2, -z+1/2'
'-x, -y, -z'
'x, -y-1/2, z-1/2'

loop_
_atom_site_label
_atom_site_type_symbol
_atom_site_fract_x
_atom_site_fract_y
_atom_site_fract_z
_atom_site_U_iso_or_equiv
_atom_site_adp_type
_atom_site_occupancy
_atom_site_symmetry_multiplicity
_atom_site_calc_flag
_atom_site_refinement_flags
_atom_site_disorder_assembly
_atom_site_disorder_group
Cd1 Cd 0.86833(2) 0.581590(12) 0.519255(14) 0.03785(10) Uani 1 1 d . . .
O1 O 0.7619(3) 0.54214(16) 0.38438(18) 0.0521(6) Uani 1 1 d . . .
O3 O 0.6838(3) 0.66640(19) 0.53060(19) 0.0640(8) Uani 1 1 d . . .
O4 O 0.8397(3) 0.66233(17) 0.64654(19) 0.0547(7) Uani 1 1 d . . .
O2 O 0.9344(3) 0.46388(19) 0.4031(2) 0.0599(7) Uani 1 1 d . . .
N1 N 0.9929(3) 0.16497(18) 0.0509(2) 0.0480(7) Uani 1 1 d . . .
N2 N 0.2464(3) 0.99002(19) 0.9051(2) 0.0460(7) Uani 1 1 d . . .
C1 C 0.8245(4) 0.48468(19) 0.3632(2) 0.0396(7) Uani 1 1 d . . .
C2 C 0.7581(4) 0.4373(2) 0.2879(3) 0.0468(8) Uani 1 1 d . . .
C3 C 0.8296(4) 0.3800(2) 0.2491(2) 0.0442(7) Uani 1 1 d . . .
H3 H 0.9203 0.3699 0.2709 0.053 Uiso 1 1 calc R . .
C4 C 0.7675(4) 0.3372(2) 0.1776(3) 0.0526(9) Uani 1 1 d . . .
C5 C 0.6304(5) 0.3514(3) 0.1481(4) 0.0827(18) Uani 1 1 d . . .
H5 H 0.5874 0.3233 0.1009 0.099 Uiso 1 1 calc R . .
C6 C 0.5577(6) 0.4068(4) 0.1882(5) 0.104(3) Uani 1 1 d . . .
H6 H 0.4651 0.4146 0.1691 0.125 Uiso 1 1 calc R . .
C7 C 0.6211(5) 0.4511(3) 0.2566(4) 0.0793(17) Uani 1 1 d . . .
H7 H 0.5725 0.4899 0.2815 0.095 Uiso 1 1 calc R . .
C8 C 1.0088(5) 0.1776(3) 0.1398(3) 0.0588(10) Uani 1 1 d . . .
H8 H 1.0705 0.1475 0.1749 0.071 Uiso 1 1 calc R . .
C9 C 0.9393(5) 0.2326(3) 0.1830(3) 0.0609(11) Uani 1 1 d . . .
H9 H 0.9557 0.2393 0.2454 0.073 Uiso 1 1 calc R . .
C10 C 0.8457(4) 0.2774(2) 0.1340(3) 0.0490(8) Uani 1 1 d . . .
C11 C 0.8272(6) 0.2636(3) 0.0424(3) 0.0701(13) Uani 1 1 d . . .
H11 H 0.7642 0.2922 0.0062 0.084 Uiso 1 1 calc R . .
C12 C 0.9009(6) 0.2080(3) 0.0035(3) 0.0687(13) Uani 1 1 d . . .
H12 H 0.8858 0.2002 -0.0587 0.082 Uiso 1 1 calc R . .
C13 C 0.7264(4) 0.6843(2) 0.6097(3) 0.0477(8) Uani 1 1 d . . .
C14 C 0.6377(4) 0.7346(2) 0.6621(3) 0.0489(8) Uani 1 1 d . . .
C15 C 0.5119(6) 0.7609(4) 0.6247(3) 0.097(2) Uani 1 1 d . . .
H15 H 0.4785 0.7452 0.5670 0.116 Uiso 1 1 calc R . .
C16 C 0.4353(6) 0.8101(4) 0.6718(3) 0.095(2) Uani 1 1 d . . .
H16 H 0.3528 0.8287 0.6440 0.114 Uiso 1 1 calc R . .
C17 C 0.4771(4) 0.8325(2) 0.7588(3) 0.0473(8) Uani 1 1 d . . .
C18 C 0.6007(4) 0.8029(3) 0.7973(3) 0.0578(10) Uani 1 1 d . . .
H18 H 0.6319 0.8164 0.8563 0.069 Uiso 1 1 calc R . .
C19 C 0.6781(4) 0.7541(3) 0.7501(3) 0.0573(10) Uani 1 1 d . . .
H19 H 0.7591 0.7341 0.7783 0.069 Uiso 1 1 calc R . .
C20 C 0.2214(4) 0.9805(3) 0.8155(3) 0.0582(10) Uani 1 1 d . . .
H20 H 0.1528 1.0095 0.7850 0.070 Uiso 1 1 calc R . .
C21 C 0.2913(5) 0.9303(3) 0.7662(3) 0.0577(10) Uani 1 1 d . . .
H21 H 0.2695 0.9259 0.7040 0.069 Uiso 1 1 calc R . .
C22 C 0.3954(4) 0.8859(2) 0.8093(2) 0.0431(7) Uani 1 1 d . . .
C23 C 0.4206(4) 0.8964(3) 0.9017(3) 0.0559(10) Uani 1 1 d . . .
H23 H 0.4884 0.8683 0.9342 0.067 Uiso 1 1 calc R . .
C24 C 0.3466(4) 0.9479(3) 0.9456(3) 0.0548(9) Uani 1 1 d . . .
H24 H 0.3674 0.9540 1.0077 0.066 Uiso 1 1 calc R . .
O5 O 0.7708(14) 0.4627(6) -0.0473(6) 0.325(8) Uani 1 1 d DU . .
N3 N 0.8362(9) 0.5724(5) 0.0301(6) 0.194(5) Uani 1 1 d DU . .
C25 C 0.8050(11) 0.4986(7) 0.0201(8) 0.254(7) Uani 1 1 d DU . .
H25 H 0.8108 0.4713 0.0738 0.305 Uiso 1 1 calc R . .
C27 C 0.8848(19) 0.6065(8) 0.1152(8) 0.280(10) Uani 1 1 d DU . .
H27A H 0.8533 0.5778 0.1644 0.420 Uiso 1 1 calc R . .
H27B H 0.8495 0.6566 0.1176 0.420 Uiso 1 1 calc R . .
H27C H 0.9840 0.6078 0.1204 0.420 Uiso 1 1 calc R . .
C26 C 0.8319(19) 0.6172(8) -0.0488(9) 0.300(10) Uani 1 1 d DU . .
H26A H 0.8285 0.5856 -0.1015 0.450 Uiso 1 1 calc R . .
H26B H 0.9132 0.6480 -0.0469 0.450 Uiso 1 1 calc R . .
H26C H 0.7512 0.6485 -0.0516 0.450 Uiso 1 1 calc R . .

loop_
_atom_site_aniso_label
_atom_site_aniso_U_11
_atom_site_aniso_U_22
_atom_site_aniso_U_33
_atom_site_aniso_U_23
_atom_site_aniso_U_13
_atom_site_aniso_U_12
Cd1 0.04326(15) 0.03641(15) 0.03418(15) -0.00154(8) 0.00491(9) 0.00000(8)
O1 0.0626(15) 0.0483(14) 0.0442(14) -0.0111(11) -0.0033(11) 0.0085(12)
O3 0.0671(17) 0.079(2) 0.0434(15) -0.0238(14) -0.0088(12) 0.0268(16)
O4 0.0508(14) 0.0639(17) 0.0478(14) -0.0160(12) -0.0059(11) 0.0138(13)
O2 0.0529(15) 0.0708(19) 0.0532(16) -0.0082(14) -0.0115(12) 0.0090(14)
N1 0.0536(17) 0.0462(16) 0.0439(16) -0.0062(13) 0.0033(13) 0.0050(13)
N2 0.0452(15) 0.0536(17) 0.0391(15) -0.0017(13) 0.0041(12) 0.0064(13)
C1 0.0446(17) 0.0417(17) 0.0330(15) 0.0016(13) 0.0066(13) -0.0016(14)
C2 0.0454(18) 0.0492(19) 0.0454(19) -0.0086(16) 0.0007(14) 0.0035(15)
C3 0.0444(17) 0.0473(19) 0.0399(17) -0.0051(14) -0.0019(13) 0.0009(15)
C4 0.0498(19) 0.054(2) 0.053(2) -0.0152(17) -0.0032(16) 0.0025(17)
C5 0.057(2) 0.095(4) 0.091(4) -0.053(3) -0.021(2) 0.014(3)
C6 0.053(3) 0.126(5) 0.127(5) -0.075(5) -0.032(3) 0.029(3)
C7 0.056(2) 0.091(4) 0.088(4) -0.046(3) -0.018(2) 0.026(2)
C8 0.072(3) 0.058(2) 0.044(2) -0.0045(17) -0.0018(18) 0.020(2)
C9 0.076(3) 0.065(3) 0.040(2) -0.0073(18) 0.0010(18) 0.020(2)
C10 0.0515(19) 0.0469(19) 0.048(2) -0.0110(15) -0.0004(15) -0.0011(16)
C11 0.084(3) 0.071(3) 0.052(2) -0.017(2) -0.016(2) 0.029(3)
C12 0.088(3) 0.073(3) 0.042(2) -0.018(2) -0.007(2) 0.021(3)
C13 0.0498(19) 0.0484(19) 0.0444(19) -0.0098(15) 0.0002(15) 0.0055(16)
C14 0.0474(18) 0.056(2) 0.0430(19) -0.0143(16) -0.0002(14) 0.0092(16)
C15 0.090(4) 0.143(6) 0.050(3) -0.049(3) -0.030(2) 0.060(4)
C16 0.082(3) 0.140(5) 0.058(3) -0.043(3) -0.030(2) 0.067(4)
C17 0.0455(18) 0.053(2) 0.0429(19) -0.0094(16) -0.0014(14) 0.0064(16)
C18 0.055(2) 0.075(3) 0.0417(19) -0.0176(19) -0.0067(16) 0.016(2)
C19 0.050(2) 0.072(3) 0.047(2) -0.0118(19) -0.0085(16) 0.0180(19)
C20 0.059(2) 0.071(3) 0.044(2) -0.0041(18) -0.0035(17) 0.022(2)
C21 0.060(2) 0.072(3) 0.0393(19) -0.0087(18) -0.0052(17) 0.018(2)
C22 0.0405(16) 0.0469(19) 0.0416(18) -0.0058(14) 0.0016(13) 0.0018(14)
C23 0.057(2) 0.068(3) 0.0409(19) -0.0050(18) -0.0040(16) 0.020(2)
C24 0.056(2) 0.074(3) 0.0345(18) -0.0058(17) 0.0010(15) 0.011(2)
O5 0.472(19) 0.349(15) 0.131(7) -0.007(9) -0.117(10) -0.159(14)
N3 0.279(12) 0.140(8) 0.150(8) 0.017(6) -0.050(8) -0.035(8)
C25 0.349(15) 0.231(14) 0.166(11) 0.009(11) -0.078(11) -0.101(13)
C27 0.48(3) 0.186(13) 0.164(13) -0.082(11) -0.020(16) 0.072(16)
C26 0.31(2) 0.298(19) 0.267(18) 0.171(16) -0.111(15) -0.129(16)

loop_
_atom_type_symbol
_atom_type_description
_atom_type_scat_dispersion_real
_atom_type_scat_dispersion_imag
_atom_type_scat_source
Cd Cd 0.1185 4.6533 'International Tables Vol C Tables 4.2.6.8 and 6.1.1.4'
C C 0.0181 0.0091 'International Tables Vol C Tables 4.2.6.8 and 6.1.1.4'
H H 0.0000 0.0000 'International Tables Vol C Tables 4.2.6.8 and 6.1.1.4'
N N 0.0311 0.0180 'International Tables Vol C Tables 4.2.6.8 and 6.1.1.4'
O O 0.0492 0.0322 'International Tables Vol C Tables 4.2.6.8 and 6.1.1.4'

loop_
_geom_angle_atom_site_label_1
_geom_angle_atom_site_label_2
_geom_angle_atom_site_label_3
_geom_angle
_geom_angle_site_symmetry_1
_geom_angle_site_symmetry_3
O1 Cd1 O2 128.78(10) . 3_766
O1 Cd1 N1 92.59(11) . 2_755
O2 Cd1 N1 87.66(12) 3_766 2_755
O1 Cd1 N2 90.19(11) . 2_646
O2 Cd1 N2 85.60(12) 3_766 2_646
N1 Cd1 N2 173.01(11) 2_755 2_646
O1 Cd1 O3 88.21(9) . .
O2 Cd1 O3 142.80(10) 3_766 .
N1 Cd1 O3 95.32(13) 2_755 .
N2 Cd1 O3 91.17(12) 2_646 .
O1 Cd1 O4 142.78(9) . .
O2 Cd1 O4 88.06(10) 3_766 .
N1 Cd1 O4 94.27(11) 2_755 .
N2 Cd1 O4 87.35(11) 2_646 .
O3 Cd1 O4 54.75(9) . .
O1 Cd1 C13 115.35(10) . .
O2 Cd1 C13 115.40(11) 3_766 .
N1 Cd1 C13 97.17(13) 2_755 .
N2 Cd1 C13 87.41(12) 2_646 .
O3 Cd1 C13 27.41(11) . .
O4 Cd1 C13 27.45(10) . .
C1 O1 Cd1 106.2(2) . .
C13 O3 Cd1 92.1(2) . .
C13 O4 Cd1 90.1(2) . .
C1 O2 Cd1 176.2(3) . 3_766
C8 N1 C12 116.1(4) . .
C8 N1 Cd1 121.9(3) . 2_745
C12 N1 Cd1 121.8(3) . 2_745
C24 N2 C20 116.0(3) . .
C24 N2 Cd1 122.9(3) . 2_656
C20 N2 Cd1 120.9(3) . 2_656
O2 C1 O1 123.3(3) . .
O2 C1 C2 119.1(3) . .
O1 C1 C2 117.5(3) . .
C3 C2 C7 119.4(4) . .
C3 C2 C1 121.5(3) . .
C7 C2 C1 119.0(4) . .
C2 C3 C4 121.0(3) . .
C5 C4 C3 118.6(4) . .
C5 C4 C10 120.4(4) . .
C3 C4 C10 121.0(3) . .
C6 C5 C4 120.6(4) . .
C5 C6 C7 120.7(5) . .
C6 C7 C2 119.6(4) . .
N1 C8 C9 123.9(4) . .
C10 C9 C8 120.0(4) . .
C9 C10 C11 116.3(4) . .
C9 C10 C4 122.0(4) . .
C11 C10 C4 121.7(4) . .
C10 C11 C12 120.7(4) . .
N1 C12 C11 123.1(4) . .
O3 C13 O4 122.6(3) . .
O3 C13 C14 118.4(3) . .
O4 C13 C14 118.9(3) . .
O3 C13 Cd1 60.5(2) . .
O4 C13 Cd1 62.49(19) . .
C14 C13 Cd1 174.0(3) . .
C19 C14 C15 117.8(4) . .
C19 C14 C13 120.7(3) . .
C15 C14 C13 121.5(4) . .
C16 C15 C14 120.8(4) . .
C17 C16 C15 121.9(4) . .
C16 C17 C18 116.8(4) . .
C16 C17 C22 122.0(4) . .
C18 C17 C22 121.2(3) . .
C19 C18 C17 121.4(4) . .
C14 C19 C18 121.1(4) . .
N2 C20 C21 123.7(4) . .
C20 C21 C22 120.0(4) . .
C23 C22 C21 115.9(4) . .
C23 C22 C17 121.9(3) . .
C21 C22 C17 122.2(3) . .
C24 C23 C22 120.4(4) . .
N2 C24 C23 124.1(4) . .
C25 N3 C26 118.0(10) . .
C25 N3 C27 124.0(10) . .
C26 N3 C27 117.8(10) . .
O5 C25 N3 130.5(12) . .

loop_
_geom_bond_atom_site_label_1
_geom_bond_atom_site_label_2
_geom_bond_distance
_geom_bond_site_symmetry_2
Cd1 O1 2.280(3) .
Cd1 O2 2.297(3) 3_766
Cd1 N1 2.310(3) 2_755
Cd1 N2 2.317(3) 2_646
Cd1 O3 2.362(3) .
Cd1 O4 2.404(3) .
Cd1 C13 2.711(4) .
O1 C1 1.245(4) .
O3 C13 1.249(5) .
O4 C13 1.250(5) .
O2 C1 1.232(5) .
O2 Cd1 2.297(3) 3_766
N1 C8 1.331(5) .
N1 C12 1.332(6) .
N1 Cd1 2.310(3) 2_745
N2 C24 1.331(5) .
N2 C20 1.338(5) .
N2 Cd1 2.317(3) 2_656
C1 C2 1.502(5) .
C2 C3 1.385(5) .
C2 C7 1.393(6) .
C3 C4 1.400(5) .
C4 C5 1.388(6) .
C4 C10 1.487(5) .
C5 C6 1.377(7) .
C6 C7 1.388(7) .
C8 C9 1.378(6) .
C9 C10 1.372(6) .
C10 C11 1.374(6) .
C11 C12 1.377(7) .
C13 C14 1.503(5) .
C14 C19 1.373(5) .
C14 C15 1.380(6) .
C15 C16 1.376(7) .
C16 C17 1.376(6) .
C17 C18 1.389(5) .
C17 C22 1.481(5) .
C18 C19 1.377(6) .
C20 C21 1.369(6) .
C21 C22 1.397(6) .
C22 C23 1.381(5) .
C23 C24 1.363(6) .
O5 C25 1.208(8) .
N3 C25 1.356(9) .
N3 C26 1.412(8) .
N3 C27 1.443(8) .
